data_2209291
loop_
_publ_author_name
'Anna Andolfi'
'Antonio Evidente'
'Antonello Santini'
'Angela Tuzi'

_publ_section_title
;
 Ophiobolin A
;
_journal_coeditor_code RZ2027
_journal_issue 6
_journal_name_full 'Acta Crystallographica Section E'
_journal_page_first o2195
_journal_page_last o2197
_journal_paper_doi 10.1107/S1600536806015807
_journal_volume 62
_journal_year 2006
_chemical_formula_iupac 'C25 H36 O4'
_chemical_formula_moiety 'C25 H36 O4'
_chemical_formula_sum 'C25 H36 O4'
_chemical_formula_weight 400.54
_chemical_name_common
;
ophiobolin A
;
_chemical_name_systematic
;
(2'S,3'S,3aR,5'R,6aS,9R,9aS,10aR)-1,3a,4,4',5',6a,7,8,9,9a,10,10a-
dodecahydro-9-hydroxy-3',9,10a-trimethyl-5'-(2-methylpropen-1-yl)-7-
oxospiro[dicyclopenta[a,d]cyclooctene-3(2H),2'(3'H)-furan]-6-carbaldehyde
;
_space_group_IT_number 19
_symmetry_cell_setting orthorhombic
_symmetry_space_group_name_Hall 'P 2ac 2ab'
_symmetry_space_group_name_H-M 'P 21 21 21'
_atom_sites_solution_hydrogens geom
_atom_sites_solution_primary direct
_atom_sites_solution_secondary difmap
_cell_angle_alpha 90.00
_cell_angle_beta 90.00
_cell_angle_gamma 90.00
_cell_formula_units_Z 4
_cell_length_a 7.251(4)
_cell_length_b 14.756(9)
_cell_length_c 20.55(2)
_cell_measurement_reflns_used 192
_cell_measurement_temperature 173(2)
_cell_measurement_theta_max 24.221
_cell_measurement_theta_min 4.090
_cell_volume 2199(3)
_computing_cell_refinement 'DIRAX/LSQ (Duisenberg <i>et al.</i>,  2000)'
_computing_data_collection 'COLLECT (Nonius, 1999)'
_computing_data_reduction 'EvalCCD (Duisenberg <i>et al.</i>,  2003)'
_computing_molecular_graphics 'ORTEP-3 for Windows (Farrugia, 1997)'
_computing_publication_material 'WinGX (Farrugia, 1999)'
_computing_structure_refinement 'SHELXL97 (Sheldrick, 1997)'
_computing_structure_solution 'SIR97 (Altomare <i>et al.</i>,  1999)'
_diffrn_ambient_temperature 173(2)
_diffrn_detector_area_resol_mean 9
_diffrn_measured_fraction_theta_full 0.984
_diffrn_measured_fraction_theta_max 0.984
_diffrn_measurement_device '95mm CCD camera on \k-goniostat'
_diffrn_measurement_device_type 'Bruker Nonius KappaCCD area-detector'
_diffrn_measurement_method 'Thick-slice \f and \w'
_diffrn_radiation_monochromator graphite
_diffrn_radiation_source 'fine-focus sealed tube'
_diffrn_radiation_type MoK\a
_diffrn_radiation_wavelength 0.71073
_diffrn_reflns_av_R_equivalents 0.1118
_diffrn_reflns_av_sigmaI/netI 0.1107
_diffrn_reflns_limit_h_max 7
_diffrn_reflns_limit_h_min -8
_diffrn_reflns_limit_k_max 16
_diffrn_reflns_limit_k_min -17
_diffrn_reflns_limit_l_max 20
_diffrn_reflns_limit_l_min -24
_diffrn_reflns_number 7226
_diffrn_reflns_theta_full 25.00
_diffrn_reflns_theta_max 25.00
_diffrn_reflns_theta_min 3.
_diffrn_standards_number 0
_exptl_absorpt_coefficient_mu 0.080
_exptl_absorpt_correction_T_max 0.994
_exptl_absorpt_correction_T_min 0.980
_exptl_absorpt_correction_type multi-scan
_exptl_absorpt_process_details '(SADABS; Bruker Nonius, 2002)'
_exptl_crystal_colour colourless
_exptl_crystal_density_diffrn 1.210
_exptl_crystal_density_method 'not measured'
_exptl_crystal_description prism
_exptl_crystal_F_000 872
_exptl_crystal_size_max 0.20
_exptl_crystal_size_mid 0.20
_exptl_crystal_size_min 0.07
_refine_diff_density_max 0.244
_refine_diff_density_min -0.249
_refine_ls_extinction_method none
_refine_ls_goodness_of_fit_ref 1.035
_refine_ls_hydrogen_treatment constr
_refine_ls_matrix_type full
_refine_ls_number_parameters 267
_refine_ls_number_reflns 2208
_refine_ls_number_restraints 0
_refine_ls_restrained_S_all 1.035
_refine_ls_R_factor_all 0.1198
_refine_ls_R_factor_gt 0.0538
_refine_ls_shift/su_max 0.000
_refine_ls_shift/su_mean 0.000
_refine_ls_structure_factor_coef Fsqd
_refine_ls_weighting_details 'calc w = 1/[\s^2^(Fo^2^)+(0.0367P)^2^+0.6026P] where P=(Fo^2^+2Fc^2^)/3'
_refine_ls_weighting_scheme calc
_refine_ls_wR_factor_gt 0.0916
_refine_ls_wR_factor_ref 0.1136
_reflns_number_gt 1356
_reflns_number_total 2208
_reflns_threshold_expression I>2\s(I)
_cod_data_source_file rz2027.cif
_cod_data_source_block I
_cod_database_code 2209291
_cod_database_fobs_code 2209291

loop_
_symmetry_equiv_pos_as_xyz
'x, y, z'
'-x+1/2, -y, z+1/2'
'x+1/2, -y+1/2, -z'
'-x, y+1/2, -z+1/2'

loop_
_atom_site_type_symbol
_atom_site_label
_atom_site_fract_x
_atom_site_fract_y
_atom_site_fract_z
_atom_site_U_iso_or_equiv
_atom_site_adp_type
_atom_site_calc_flag
_atom_site_refinement_flags
_atom_site_occupancy
O O1 0.9599(4) 0.5785(2) 0.55823(15) 0.0298(9) Uani d . 1
H H1 0.9345 0.6298 0.5430 0.030 Uiso d R 1
O O2 1.2591(5) 0.6516(2) 0.38921(19) 0.0384(10) Uani d . 1
O O3 0.9319(5) 0.7256(2) 0.47325(18) 0.0359(9) Uani d . 1
O O4 0.2862(4) 0.4017(2) 0.32500(14) 0.0254(8) Uani d . 1
C C1 0.7966(6) 0.4362(3) 0.4762(2) 0.0209(11) Uani d . 1
H H1A 0.7113 0.4865 0.4866 0.021 Uiso calc R 1
H H1B 0.8068 0.3982 0.5158 0.021 Uiso calc R 1
C C2 0.9863(6) 0.4771(3) 0.4628(2) 0.0206(12) Uani d . 1
H H2 1.0666 0.4256 0.4488 0.021 Uiso calc R 1
C C3 1.0823(6) 0.5195(3) 0.5234(2) 0.0224(12) Uani d . 1
C C4 1.2423(6) 0.5728(3) 0.4925(2) 0.0275(13) Uani d . 1
H H4A 1.2709 0.6273 0.5188 0.027 Uiso calc R 1
H H4B 1.3543 0.5346 0.4900 0.027 Uiso calc R 1
C C5 1.1801(7) 0.5999(3) 0.4252(3) 0.0271(12) Uani d . 1
C C6 1.0028(6) 0.5502(3) 0.4086(2) 0.0234(12) Uani d . 1
H H6 1.0236 0.5177 0.3665 0.023 Uiso calc R 1
C C7 0.8372(7) 0.6116(3) 0.3993(2) 0.0233(12) Uani d . 1
C C8 0.6930(7) 0.5878(3) 0.3629(2) 0.0252(12) Uani d . 1
H H8 0.5968 0.6311 0.3589 0.025 Uiso calc R 1
C C9 0.6670(7) 0.4999(3) 0.3277(2) 0.0255(12) Uani d . 1
H H9A 0.7875 0.4774 0.3119 0.025 Uiso calc R 1
H H9B 0.5856 0.5091 0.2896 0.025 Uiso calc R 1
C C10 0.5805(6) 0.4298(3) 0.3739(2) 0.0163(11) Uani d . 1
H H10 0.4943 0.4655 0.4019 0.016 Uiso calc R 1
C C11 0.7058(6) 0.3780(3) 0.4225(2) 0.0202(11) Uani d . 1
C C12 0.5579(7) 0.3157(3) 0.4529(2) 0.0244(12) Uani d . 1
H H12A 0.6161 0.2613 0.4722 0.024 Uiso calc R 1
H H12B 0.4895 0.3482 0.4874 0.024 Uiso calc R 1
C C13 0.4280(7) 0.2888(3) 0.3977(2) 0.0254(12) Uani d . 1
H H13A 0.2983 0.2909 0.4127 0.025 Uiso calc R 1
H H13B 0.4557 0.2265 0.3827 0.025 Uiso calc R 1
C C14 0.4586(6) 0.3572(3) 0.3417(2) 0.0247(12) Uani d . 1
C C15 0.5354(7) 0.3191(3) 0.2756(2) 0.0277(13) Uani d . 1
H H15 0.6659 0.3397 0.2704 0.028 Uiso calc R 1
C C16 0.4164(7) 0.3667(4) 0.2242(2) 0.0307(13) Uani d . 1
H H16A 0.4723 0.4250 0.2108 0.031 Uiso calc R 1
H H16B 0.4002 0.3280 0.1853 0.031 Uiso calc R 1
C C17 0.2326(7) 0.3818(3) 0.2591(2) 0.0285(13) Uani d . 1
H H17 0.1573 0.3251 0.2579 0.029 Uiso calc R 1
C C18 0.1223(6) 0.4595(4) 0.2337(2) 0.0318(14) Uani d . 1
H H18 0.1508 0.5172 0.2514 0.032 Uiso calc R 1
C C19 -0.0096(7) 0.4577(4) 0.1898(2) 0.0363(14) Uani d . 1
C C20 1.1435(7) 0.4498(4) 0.5724(2) 0.0334(14) Uani d . 1
H H20A 1.2119 0.4798 0.6075 0.033 Uiso calc R 1
H H20B 1.2232 0.4052 0.5511 0.033 Uiso calc R 1
H H20C 1.0351 0.4192 0.5906 0.033 Uiso calc R 1
C C21 0.8247(7) 0.6984(4) 0.4332(3) 0.0312(13) Uani d . 1
H H21 0.7233 0.7364 0.4227 0.031 Uiso calc R 1
C C22 0.8522(6) 0.3181(3) 0.3887(2) 0.0226(12) Uani d . 1
H H22A 0.9302 0.3560 0.3608 0.023 Uiso calc R 1
H H22B 0.7906 0.2720 0.3622 0.023 Uiso calc R 1
H H22C 0.9288 0.2885 0.4218 0.023 Uiso calc R 1
C C23 0.5289(8) 0.2167(4) 0.2665(3) 0.0403(15) Uani d . 1
H H23A 0.4008 0.1958 0.2695 0.040 Uiso calc R 1
H H23B 0.6027 0.1873 0.3004 0.040 Uiso calc R 1
H H23C 0.5788 0.2010 0.2236 0.040 Uiso calc R 1
C C24 -0.1017(8) 0.5426(5) 0.1668(3) 0.0556(19) Uani d . 1
H H24A -0.0512 0.5947 0.1904 0.056 Uiso calc R 1
H H24B -0.2347 0.5384 0.1749 0.056 Uiso calc R 1
H H24C -0.0797 0.5503 0.1201 0.056 Uiso calc R 1
C C25 -0.0768(8) 0.3725(5) 0.1568(3) 0.0542(19) Uani d . 1
H H25A -0.0414 0.3737 0.1108 0.054 Uiso calc R 1
H H25B -0.2114 0.3689 0.1603 0.054 Uiso calc R 1
H H25C -0.0213 0.3195 0.1779 0.054 Uiso calc R 1

loop_
_atom_site_aniso_label
_atom_site_aniso_U_11
_atom_site_aniso_U_22
_atom_site_aniso_U_33
_atom_site_aniso_U_12
_atom_site_aniso_U_13
_atom_site_aniso_U_23
O1 0.032(2) 0.024(2) 0.034(2) 0.0062(16) 0.0032(17) -0.0072(17)
O2 0.029(2) 0.041(2) 0.045(2) -0.0038(18) 0.0115(19) 0.009(2)
O3 0.041(2) 0.023(2) 0.044(2) 0.0047(18) -0.006(2) -0.0072(19)
O4 0.0224(18) 0.038(2) 0.0154(18) 0.0064(16) -0.0032(15) -0.0013(16)
C1 0.020(3) 0.021(3) 0.022(3) 0.004(2) -0.002(2) 0.004(2)
C2 0.019(3) 0.023(3) 0.020(3) 0.003(2) 0.000(2) -0.002(2)
C3 0.019(3) 0.023(3) 0.025(3) -0.001(2) 0.001(2) -0.003(2)
C4 0.018(3) 0.029(3) 0.035(3) -0.005(2) -0.002(2) -0.009(2)
C5 0.017(3) 0.027(3) 0.037(3) 0.005(2) 0.006(2) -0.001(3)
C6 0.026(3) 0.024(3) 0.020(3) 0.004(2) 0.006(2) -0.002(2)
C7 0.026(3) 0.019(3) 0.024(3) 0.001(2) 0.003(2) 0.000(2)
C8 0.027(3) 0.019(3) 0.029(3) 0.001(2) 0.007(2) 0.009(2)
C9 0.028(3) 0.032(3) 0.016(3) -0.003(2) -0.003(2) 0.007(2)
C10 0.018(2) 0.017(3) 0.015(3) -0.001(2) 0.004(2) -0.002(2)
C11 0.021(3) 0.022(3) 0.018(3) -0.002(2) -0.002(2) 0.002(2)
C12 0.027(3) 0.027(3) 0.019(3) -0.007(2) -0.004(2) 0.002(2)
C13 0.025(3) 0.026(3) 0.025(3) -0.004(2) 0.004(2) 0.000(2)
C14 0.018(3) 0.028(3) 0.028(3) 0.008(2) 0.000(2) -0.003(2)
C15 0.022(3) 0.033(3) 0.028(3) 0.003(2) 0.002(2) -0.002(3)
C16 0.023(3) 0.048(4) 0.021(3) 0.001(3) -0.001(2) -0.002(3)
C17 0.024(3) 0.042(3) 0.020(3) 0.000(3) -0.004(2) -0.007(3)
C18 0.026(3) 0.042(4) 0.027(3) 0.003(3) 0.004(3) 0.006(3)
C19 0.020(3) 0.069(4) 0.020(3) 0.011(3) 0.005(2) 0.010(3)
C20 0.037(3) 0.035(4) 0.028(3) -0.002(3) -0.008(3) -0.005(3)
C21 0.034(3) 0.023(3) 0.036(3) 0.008(3) 0.005(3) 0.005(3)
C22 0.023(3) 0.022(3) 0.023(3) 0.000(2) -0.007(2) -0.003(2)
C23 0.036(3) 0.050(4) 0.035(4) -0.001(3) -0.007(3) -0.009(3)
C24 0.040(4) 0.088(5) 0.039(4) 0.019(4) 0.004(3) 0.026(4)
C25 0.032(3) 0.096(6) 0.034(4) 0.007(3) -0.007(3) -0.004(4)

loop_
_atom_type_symbol
_atom_type_description
_atom_type_scat_dispersion_real
_atom_type_scat_dispersion_imag
_atom_type_scat_source
C C 0.0033 0.0000 'International Tables Vol C Tables 4.2.6.8 and 6.1.1.4'
H H 0.0000 0.0000 'International Tables Vol C Tables 4.2.6.8 and 6.1.1.4'
O O 0.0106 0.0000 'International Tables Vol C Tables 4.2.6.8 and 6.1.1.4'

loop_
_geom_angle_atom_site_label_1
_geom_angle_atom_site_label_2
_geom_angle_atom_site_label_3
_geom_angle
_geom_angle_publ_flag
C3 O1 H1 119.8 ?
C17 O4 C14 111.3(3) ?
C2 C1 C11 118.3(4) ?
C2 C1 H1A 107.7 ?
C11 C1 H1A 107.7 ?
C2 C1 H1B 107.7 ?
C11 C1 H1B 107.7 ?
H1A C1 H1B 107.1 ?
C1 C2 C6 118.2(4) ?
C1 C2 C3 114.7(4) ?
C6 C2 C3 105.0(4) ?
C1 C2 H2 106.0 ?
C6 C2 H2 106.0 ?
C3 C2 H2 106.0 ?
O1 C3 C20 105.2(4) ?
O1 C3 C4 111.2(4) ?
C20 C3 C4 113.8(4) ?
O1 C3 C2 111.5(4) ?
C20 C3 C2 113.1(4) ?
C4 C3 C2 102.3(4) yes
C5 C4 C3 106.7(4) ?
C5 C4 H4A 110.4 ?
C3 C4 H4A 110.4 ?
C5 C4 H4B 110.4 ?
C3 C4 H4B 110.4 ?
H4A C4 H4B 108.6 ?
O2 C5 C4 125.9(5) ?
O2 C5 C6 124.7(5) yes
C4 C5 C6 109.3(4) yes
C7 C6 C5 114.2(4) yes
C7 C6 C2 116.3(4) ?
C5 C6 C2 103.8(4) ?
C7 C6 H6 107.3 ?
C5 C6 H6 107.3 ?
C2 C6 H6 107.3 ?
C8 C7 C21 116.7(5) ?
C8 C7 C6 122.3(4) ?
C21 C7 C6 120.9(4) yes
C7 C8 C9 126.7(4) ?
C7 C8 H8 116.6 ?
C9 C8 H8 116.6 ?
C8 C9 C10 109.6(4) ?
C8 C9 H9A 109.7 ?
C10 C9 H9A 109.7 ?
C8 C9 H9B 109.7 ?
C10 C9 H9B 109.7 ?
H9A C9 H9B 108.2 ?
C9 C10 C14 115.9(4) ?
C9 C10 C11 119.3(4) yes
C14 C10 C11 105.6(4) yes
C9 C10 H10 104.8 ?
C14 C10 H10 104.8 ?
C11 C10 H10 104.8 ?
C12 C11 C22 108.6(4) ?
C12 C11 C1 109.7(4) ?
C22 C11 C1 110.2(4) ?
C12 C11 C10 98.5(4) yes
C22 C11 C10 113.3(4) ?
C1 C11 C10 115.8(4) yes
C13 C12 C11 106.4(4) ?
C13 C12 H12A 110.5 ?
C11 C12 H12A 110.5 ?
C13 C12 H12B 110.5 ?
C11 C12 H12B 110.5 ?
H12A C12 H12B 108.6 ?
C12 C13 C14 107.1(4) ?
C12 C13 H13A 110.3 ?
C14 C13 H13A 110.3 ?
C12 C13 H13B 110.3 ?
C14 C13 H13B 110.3 ?
H13A C13 H13B 108.5 ?
O4 C14 C10 106.3(4) ?
O4 C14 C13 110.3(4) ?
C10 C14 C13 102.5(4) ?
O4 C14 C15 105.2(4) yes
C10 C14 C15 114.7(4) ?
C13 C14 C15 117.4(4) ?
C23 C15 C16 110.6(4) ?
C23 C15 C14 116.8(4) ?
C16 C15 C14 103.4(4) ?
C23 C15 H15 108.6 ?
C16 C15 H15 108.6 ?
C14 C15 H15 108.6 ?
C17 C16 C15 103.5(4) ?
C17 C16 H16A 111.1 ?
C15 C16 H16A 111.1 ?
C17 C16 H16B 111.1 ?
C15 C16 H16B 111.1 ?
H16A C16 H16B 109.0 ?
O4 C17 C18 108.5(4) ?
O4 C17 C16 103.6(4) yes
C18 C17 C16 114.5(4) yes
O4 C17 H17 110.0 ?
C18 C17 H17 110.0 ?
C16 C17 H17 110.0 ?
C19 C18 C17 128.0(6) yes
C19 C18 H18 116.0 ?
C17 C18 H18 116.0 ?
C18 C19 C24 121.7(6) ?
C18 C19 C25 124.0(6) ?
C24 C19 C25 114.3(5) ?
C3 C20 H20A 109.5 ?
C3 C20 H20B 109.5 ?
H20A C20 H20B 109.5 ?
C3 C20 H20C 109.5 ?
H20A C20 H20C 109.5 ?
H20B C20 H20C 109.5 ?
O3 C21 C7 125.4(5) yes
O3 C21 H21 117.3 ?
C7 C21 H21 117.3 ?
C11 C22 H22A 109.5 ?
C11 C22 H22B 109.5 ?
H22A C22 H22B 109.5 ?
C11 C22 H22C 109.5 ?
H22A C22 H22C 109.5 ?
H22B C22 H22C 109.5 ?
C15 C23 H23A 109.5 ?
C15 C23 H23B 109.5 ?
H23A C23 H23B 109.5 ?
C15 C23 H23C 109.5 ?
H23A C23 H23C 109.5 ?
H23B C23 H23C 109.5 ?
C19 C24 H24A 109.5 ?
C19 C24 H24B 109.5 ?
H24A C24 H24B 109.5 ?
C19 C24 H24C 109.5 ?
H24A C24 H24C 109.5 ?
H24B C24 H24C 109.5 ?
C19 C25 H25A 109.5 ?
C19 C25 H25B 109.5 ?
H25A C25 H25B 109.5 ?
C19 C25 H25C 109.5 ?
H25A C25 H25C 109.5 ?
H25B C25 H25C 109.5 ?

loop_
_geom_bond_atom_site_label_1
_geom_bond_atom_site_label_2
_geom_bond_distance
_geom_bond_publ_flag
O1 C3 1.434(5) yes
O1 H1 0.8400 ?
O2 C5 1.207(6) yes
O3 C21 1.202(6) yes
O4 C17 1.439(6) yes
O4 C14 1.453(5) yes
C1 C2 1.527(6) ?
C1 C11 1.546(6) ?
C1 H1A 0.9900 ?
C1 H1B 0.9900 ?
C2 C6 1.556(6) yes
C2 C3 1.557(6) ?
C2 H2 1.0000 ?
C3 C20 1.506(7) ?
C3 C4 1.539(7) ?
C4 C5 1.509(7) ?
C4 H4A 0.9900 ?
C4 H4B 0.9900 ?
C5 C6 1.519(7) ?
C6 C7 1.515(6) ?
C6 H6 1.0000 ?
C7 C8 1.332(7) ?
C7 C21 1.460(7) ?
C8 C9 1.497(7) ?
C8 H8 0.9500 ?
C9 C10 1.537(6) ?
C9 H9A 0.9900 ?
C9 H9B 0.9900 ?
C10 C14 1.538(6) ?
C10 C11 1.551(6) yes
C10 H10 1.0000 ?
C11 C12 1.544(6) ?
C11 C22 1.546(6) ?
C12 C13 1.527(6) ?
C12 H12A 0.9900 ?
C12 H12B 0.9900 ?
C13 C14 1.546(7) ?
C13 H13A 0.9900 ?
C13 H13B 0.9900 ?
C14 C15 1.573(7) ?
C15 C23 1.524(7) ?
C15 C16 1.534(7) ?
C15 H15 1.0000 ?
C16 C17 1.530(7) ?
C16 H16A 0.9900 ?
C16 H16B 0.9900 ?
C17 C18 1.491(7) ?
C17 H17 1.0000 ?
C18 C19 1.315(7) yes
C18 H18 0.9500 ?
C19 C24 1.496(8) ?
C19 C25 1.510(8) ?
C20 H20A 0.9800 ?
C20 H20B 0.9800 ?
C20 H20C 0.9800 ?
C21 H21 0.9500 ?
C22 H22A 0.9800 ?
C22 H22B 0.9800 ?
C22 H22C 0.9800 ?
C23 H23A 0.9800 ?
C23 H23B 0.9800 ?
C23 H23C 0.9800 ?
C24 H24A 0.9800 ?
C24 H24B 0.9800 ?
C24 H24C 0.9800 ?
C25 H25A 0.9800 ?
C25 H25B 0.9800 ?
C25 H25C 0.9800 ?

loop_
_geom_hbond_atom_site_label_D
_geom_hbond_atom_site_label_H
_geom_hbond_atom_site_label_A
_geom_hbond_site_symmetry_A
_geom_hbond_distance_DH
_geom_hbond_distance_HA
_geom_hbond_distance_DA
_geom_hbond_angle_DHA
O1 H1 O3 1_555 0.84 2.013 2.794(5) 154
C4 H4A O3 3_566 0.99 2.471 3.352(6) 148
C8 H8 O2 1_455 0.95 2.544 3.328(6) 140

loop_
_geom_torsion_atom_site_label_1
_geom_torsion_atom_site_label_2
_geom_torsion_atom_site_label_3
_geom_torsion_atom_site_label_4
_geom_torsion
_geom_torsion_publ_flag
C11 C1 C2 C6 65.8(6) ?
C11 C1 C2 C3 -169.4(4) ?
C1 C2 C3 O1 -48.5(5) ?
C6 C2 C3 O1 82.9(4) ?
C1 C2 C3 C20 69.8(5) ?
C6 C2 C3 C20 -158.8(4) ?
C1 C2 C3 C4 -167.5(4) ?
C6 C2 C3 C4 -36.0(4) ?
O1 C3 C4 C5 -90.6(5) yes
C20 C3 C4 C5 150.9(4) ?
C2 C3 C4 C5 28.6(5) ?
C3 C4 C5 O2 170.4(5) ?
C3 C4 C5 C6 -10.7(5) ?
O2 C5 C6 C7 -65.3(6) ?
C4 C5 C6 C7 115.8(5) ?
O2 C5 C6 C2 167.0(5) ?
C4 C5 C6 C2 -11.9(5) ?
C1 C2 C6 C7 32.8(6) ?
C3 C2 C6 C7 -96.6(5) yes
C1 C2 C6 C5 159.2(4) ?
C3 C2 C6 C5 29.8(4) yes
C5 C6 C7 C8 154.9(5) ?
C2 C6 C7 C8 -84.1(6) ?
C5 C6 C7 C21 -28.4(7) ?
C2 C6 C7 C21 92.6(5) ?
C21 C7 C8 C9 -175.2(4) ?
C6 C7 C8 C9 1.6(8) ?
C7 C8 C9 C10 86.2(6) ?
C8 C9 C10 C14 150.4(4) ?
C8 C9 C10 C11 -81.5(5) ?
C2 C1 C11 C12 159.0(4) ?
C2 C1 C11 C22 39.5(5) ?
C2 C1 C11 C10 -90.7(5) ?
C9 C10 C11 C12 -177.2(4) ?
C14 C10 C11 C12 -44.5(4) yes
C9 C10 C11 C22 -62.7(5) ?
C14 C10 C11 C22 70.0(5) ?
C9 C10 C11 C1 66.0(5) yes
C14 C10 C11 C1 -161.3(4) ?
C22 C11 C12 C13 -80.6(5) ?
C1 C11 C12 C13 158.9(4) ?
C10 C11 C12 C13 37.5(5) ?
C11 C12 C13 C14 -17.9(5) ?
C17 O4 C14 C10 132.1(4) ?
C17 O4 C14 C13 -117.4(4) ?
C17 O4 C14 C15 10.1(5) ?
C9 C10 C14 O4 -75.1(5) ?
C11 C10 C14 O4 150.3(4) ?
C9 C10 C14 C13 169.0(4) ?
C11 C10 C14 C13 34.5(4) ?
C9 C10 C14 C15 40.6(5) ?
C11 C10 C14 C15 -93.9(4) ?
C12 C13 C14 O4 -122.9(4) yes
C12 C13 C14 C10 -9.9(5) ?
C12 C13 C14 C15 116.7(4) ?
O4 C14 C15 C23 -108.6(5) ?
C10 C14 C15 C23 135.0(5) ?
C13 C14 C15 C23 14.5(6) ?
O4 C14 C15 C16 13.1(5) ?
C10 C14 C15 C16 -103.3(5) ?
C13 C14 C15 C16 136.2(4) ?
C23 C15 C16 C17 95.9(5) ?
C14 C15 C16 C17 -29.9(5) ?
C14 O4 C17 C18 -151.4(4) ?
C14 O4 C17 C16 -29.3(5) ?
C15 C16 C17 O4 36.3(5) ?
C15 C16 C17 C18 154.3(4) ?
O4 C17 C18 C19 -150.5(5) yes
C16 C17 C18 C19 94.3(6) yes
C17 C18 C19 C24 -176.9(5) ?
C17 C18 C19 C25 1.0(9) ?
C8 C7 C21 O3 171.4(5) yes
C6 C7 C21 O3 -5.4(8) ?

loop_
_cod_related_entry_id
_cod_related_entry_database
_cod_related_entry_code
1 ChemSpider 4444744
